data_2232783
loop_
_publ_author_name
'Vennila, K. N.'
'Sankaran, M.'
'Mohan, P. S.'
'Velmurugan, D.'

_publ_section_title
;
 (1<i>R</i>*,3'<i>S</i>*,4'<i>R</i>*)-4'-(4-Chlorophenyl)-3'-[(4-hydroxy-2-oxo-1,2-dihydroquinolin-3-yl)carbonyl]-1'-methylspiro[acenaphthylene-1,2'-pyrrolidin]-2-one
;
_journal_coeditor_code IM2325
_journal_issue 12
_journal_name_full 'Acta Crystallographica Section E'
_journal_page_first o3376
_journal_page_last o3377
_journal_paper_doi 10.1107/S1600536811048896
_journal_volume 67
_journal_year 2011
_chemical_formula_iupac 'C32 H23 Cl N2 O4'
_chemical_formula_moiety 'C32 H23 Cl N2 O4'
_chemical_formula_sum 'C32 H23 Cl N2 O4'
_chemical_formula_weight 534.97
_chemical_name_systematic
(1<i>R</i>*,3'<i>S</i>*,4'<i>R</i>*)-4'-(4-Chlorophenyl)-3'-[(4-hydroxy-2-oxo-1,2-dihydroquinolin-3-yl)carbonyl]-1'-methylspiro[acenaphthylene-1,2'-pyrrolidin]-2-one
_space_group_IT_number 2
_symmetry_cell_setting triclinic
_symmetry_space_group_name_Hall '-P 1'
_symmetry_space_group_name_H-M 'P -1'
_atom_sites_solution_hydrogens geom
_atom_sites_solution_primary direct
_atom_sites_solution_secondary difmap
_audit_creation_method SHELXL-97
_cell_angle_alpha 101.328(3)
_cell_angle_beta 91.945(3)
_cell_angle_gamma 105.388(3)
_cell_formula_units_Z 4
_cell_length_a 10.7447(7)
_cell_length_b 14.1678(9)
_cell_length_c 18.3858(11)
_cell_measurement_temperature 293(2)
_cell_measurement_theta_max 28.4
_cell_measurement_theta_min 1.1
_cell_volume 2635.0(3)
_computing_cell_refinement 'SAINT (Bruker, 2008)'
_computing_data_collection 'APEX2 (Bruker, 2008)'
_computing_data_reduction 'SAINT (Bruker, 2008)'
_computing_molecular_graphics 'ORTEP-3 (Farrugia, 1997)'
_computing_publication_material 'PLATON (Spek, 2009)'
_computing_structure_refinement 'SHELXL97 (Sheldrick, 2008)'
_computing_structure_solution 'SHELXS97 (Sheldrick, 2008)'
_diffrn_ambient_temperature 293(2)
_diffrn_measured_fraction_theta_full 0.988
_diffrn_measured_fraction_theta_max 0.988
_diffrn_measurement_device_type 'Bruker SMART APEXII area-detector'
_diffrn_measurement_method '\w and \f scans'
_diffrn_radiation_monochromator graphite
_diffrn_radiation_source 'fine-focus sealed tube'
_diffrn_radiation_type MoK\a
_diffrn_radiation_wavelength 0.71073
_diffrn_reflns_av_R_equivalents 0.0289
_diffrn_reflns_av_sigmaI/netI 0.0375
_diffrn_reflns_limit_h_max 14
_diffrn_reflns_limit_h_min -14
_diffrn_reflns_limit_k_max 18
_diffrn_reflns_limit_k_min -18
_diffrn_reflns_limit_l_max 24
_diffrn_reflns_limit_l_min -24
_diffrn_reflns_number 47617
_diffrn_reflns_theta_full 28.43
_diffrn_reflns_theta_max 28.43
_diffrn_reflns_theta_min 1.13
_exptl_absorpt_coefficient_mu 0.187
_exptl_absorpt_correction_T_max 0.961
_exptl_absorpt_correction_T_min 0.954
_exptl_absorpt_correction_type multi-scan
_exptl_absorpt_process_details '(SADABS; Bruker, 2008)'
_exptl_crystal_colour colorless
_exptl_crystal_density_diffrn 1.349
_exptl_crystal_density_method 'not measured'
_exptl_crystal_description block
_exptl_crystal_F_000 1112
_exptl_crystal_size_max 0.25
_exptl_crystal_size_mid 0.24
_exptl_crystal_size_min 0.21
_refine_diff_density_max 0.338
_refine_diff_density_min -0.423
_refine_ls_extinction_method none
_refine_ls_goodness_of_fit_ref 0.943
_refine_ls_hydrogen_treatment constr
_refine_ls_matrix_type full
_refine_ls_number_parameters 705
_refine_ls_number_reflns 13107
_refine_ls_number_restraints 0
_refine_ls_restrained_S_all 0.943
_refine_ls_R_factor_all 0.1061
_refine_ls_R_factor_gt 0.0468
_refine_ls_shift/su_max 0.001
_refine_ls_shift/su_mean 0.000
_refine_ls_structure_factor_coef Fsqd
_refine_ls_weighting_details 'calc w=1/[\s^2^(Fo^2^)+(0.0696P)^2^+0.5485P] where P=(Fo^2^+2Fc^2^)/3'
_refine_ls_weighting_scheme calc
_refine_ls_wR_factor_gt 0.1198
_refine_ls_wR_factor_ref 0.1513
_reflns_number_gt 6910
_reflns_number_total 13107
_reflns_threshold_expression I>2\s(I)
_cod_data_source_file im2325.cif
_cod_data_source_block I
_cod_database_code 2232783
_cod_database_fobs_code 2232783

loop_
_symmetry_equiv_pos_as_xyz
'x, y, z'
'-x, -y, -z'

loop_
_atom_site_type_symbol
_atom_site_label
_atom_site_fract_x
_atom_site_fract_y
_atom_site_fract_z
_atom_site_U_iso_or_equiv
_atom_site_adp_type
_atom_site_calc_flag
_atom_site_refinement_flags
_atom_site_occupancy
_atom_site_symmetry_multiplicity
C C32A 0.6670(3) 0.5141(2) 0.49180(15) 0.0904(7) Uani d . 1 1
H H32A 0.6027 0.5419 0.4738 0.136 Uiso calc R 1 1
H H32B 0.6859 0.5390 0.5446 0.136 Uiso calc R 1 1
H H32C 0.6346 0.4424 0.4814 0.136 Uiso calc R 1 1
C C32 -0.3307(3) 1.03417(17) 0.05072(15) 0.0930(8) Uani d . 1 1
H H32D -0.3804 1.0182 0.0913 0.139 Uiso calc R 1 1
H H32E -0.3883 1.0250 0.0072 0.139 Uiso calc R 1 1
H H32F -0.2789 1.1026 0.0639 0.139 Uiso calc R 1 1
Cl Cl1 0.94664(7) 0.60486(5) 0.03472(3) 0.0873(2) Uani d . 1 1
O O2A 0.98837(13) 0.87799(9) 0.44141(7) 0.0621(3) Uani d . 1 1
N N1A 1.13187(16) 0.96189(11) 0.53970(9) 0.0581(4) Uani d . 1 1
H H1A 1.0984 1.0111 0.5423 0.070 Uiso calc R 1 1
C C26A 0.90685(19) 0.56594(14) 0.27100(11) 0.0559(5) Uani d . 1 1
C C9A 1.08106(18) 0.87937(14) 0.48428(10) 0.0521(4) Uani d . 1 1
C C5A 1.2322(2) 0.97268(15) 0.59168(11) 0.0604(5) Uani d . 1 1
C C8A 1.14086(18) 0.79780(14) 0.47957(10) 0.0557(5) Uani d . 1 1
O O1A 1.31369(16) 0.74260(13) 0.52380(11) 0.1010(6) Uani d . 1 1
H H1' 1.2771 0.6936 0.4911 0.151 Uiso calc R 1 1
C C12A 0.89913(19) 0.55895(14) 0.35147(11) 0.0567(5) Uani d . 1 1
H H12A 0.9588 0.5212 0.3630 0.068 Uiso calc R 1 1
C C17A 0.8743(2) 0.76707(15) 0.58762(12) 0.0643(5) Uani d . 1 1
C C11A 0.93974(18) 0.66263(13) 0.40624(10) 0.0523(4) Uani d . 1 1
H H11A 0.9196 0.7124 0.3811 0.063 Uiso calc R 1 1
N N2A 0.78450(17) 0.54291(12) 0.45484(9) 0.0647(4) Uani d . 1 1
O O3A 1.14633(15) 0.63588(11) 0.42387(9) 0.0781(4) Uani d . 1 1
C C1OA 1.08172(19) 0.69753(15) 0.43389(10) 0.0568(5) Uani d . 1 1
C C18A 0.9147(2) 0.68525(15) 0.55090(11) 0.0612(5) Uani d . 1 1
C C29A 0.9307(2) 0.58683(15) 0.12507(11) 0.0632(5) Uani d . 1 1
C C30A 0.8217(2) 0.59724(16) 0.15805(11) 0.0657(5) Uani d . 1 1
H H30A 0.7555 0.6109 0.1316 0.079 Uiso calc R 1 1
C C16A 0.7811(2) 0.78996(16) 0.54437(13) 0.0677(6) Uani d . 1 1
C C6A 1.2965(2) 0.89865(16) 0.58606(12) 0.0670(5) Uani d . 1 1
O O4A 0.68516(16) 0.71479(13) 0.41899(10) 0.0881(5) Uani d . 1 1
C C7A 1.2507(2) 0.81183(16) 0.52715(13) 0.0675(6) Uani d . 1 1
C C14A 0.85067(19) 0.65057(14) 0.47205(11) 0.0567(5) Uani d . 1 1
C C31A 0.8106(2) 0.58739(16) 0.23095(11) 0.0644(5) Uani d . 1 1
H H31A 0.7368 0.5954 0.2535 0.077 Uiso calc R 1 1
C C28A 1.0268(2) 0.56482(17) 0.16250(13) 0.0740(6) Uani d . 1 1
H H28A 1.1004 0.5574 0.1395 0.089 Uiso calc R 1 1
C C13A 0.7675(2) 0.50945(15) 0.37431(11) 0.0666(5) Uani d . 1 1
H H13A 0.6998 0.5319 0.3527 0.080 Uiso calc R 1 1
H H13B 0.7467 0.4370 0.3597 0.080 Uiso calc R 1 1
C C21A 1.0150(3) 0.7865(2) 0.69607(13) 0.0876(8) Uani d . 1 1
H H21A 1.0519 0.8202 0.7437 0.105 Uiso calc R 1 1
C C22A 0.9232(3) 0.82072(17) 0.66006(13) 0.0769(7) Uani d . 1 1
C C4A 1.2686(2) 1.05653(17) 0.65045(13) 0.0787(6) Uani d . 1 1
H H4A 1.2271 1.1069 0.6538 0.094 Uiso calc R 1 1
C C19A 1.0008(2) 0.65235(18) 0.58867(12) 0.0748(6) Uani d . 1 1
H H19A 1.0264 0.5964 0.5666 0.090 Uiso calc R 1 1
C C15A 0.7589(2) 0.71995(16) 0.47137(13) 0.0652(5) Uani d . 1 1
C C27A 1.0143(2) 0.55366(17) 0.23487(13) 0.0702(6) Uani d . 1 1
H H27A 1.0796 0.5375 0.2601 0.084 Uiso calc R 1 1
C C1A 1.3969(2) 0.9090(2) 0.64031(16) 0.0923(8) Uani d . 1 1
H H1A2 1.4413 0.8604 0.6368 0.111 Uiso calc R 1 1
C C20A 1.0499(3) 0.7049(2) 0.66176(14) 0.0872(7) Uani d . 1 1
H H20A 1.1086 0.6825 0.6875 0.105 Uiso calc R 1 1
C C3A 1.3662(3) 1.0638(2) 0.70312(15) 0.0955(8) Uani d . 1 1
H H3A 1.3899 1.1191 0.7427 0.115 Uiso calc R 1 1
C C23A 0.8727(3) 0.9022(2) 0.68673(17) 0.1026(9) Uani d . 1 1
H H23A 0.9018 0.9413 0.7342 0.123 Uiso calc R 1 1
C C25A 0.7329(3) 0.8694(2) 0.57250(17) 0.0915(8) Uani d . 1 1
H H25A 0.6703 0.8855 0.5450 0.110 Uiso calc R 1 1
C C24A 0.7822(3) 0.9249(2) 0.64444(19) 0.1076(10) Uani d . 1 1
H H24A 0.7521 0.9795 0.6641 0.129 Uiso calc R 1 1
C C2A 1.4297(3) 0.9902(2) 0.69825(17) 0.1034(9) Uani d . 1 1
H H2A 1.4951 0.9960 0.7347 0.124 Uiso calc R 1 1
Cl Cl2 0.25579(8) 0.80531(6) 0.29088(5) 0.1130(3) Uani d . 1 1
N N1 -0.42346(14) 0.50306(10) -0.08849(8) 0.0506(4) Uani d . 1 1
H H1 -0.4758 0.4639 -0.0658 0.061 Uiso calc R 1 1
O O2 -0.37887(13) 0.61898(9) 0.01806(7) 0.0578(3) Uani d . 1 1
O O3 -0.07709(15) 0.79248(11) -0.07932(8) 0.0808(5) Uani d . 1 1
C C5 -0.41599(17) 0.46781(13) -0.16319(9) 0.0460(4) Uani d . 1 1
C C9 -0.35533(17) 0.59417(12) -0.04758(10) 0.0481(4) Uani d . 1 1
C C8 -0.25698(18) 0.65483(13) -0.08473(10) 0.0506(4) Uani d . 1 1
O O1 -0.15440(15) 0.66688(11) -0.19654(8) 0.0807(5) Uani d . 1 1
H H1B -0.1102 0.7184 -0.1688 0.121 Uiso calc R 1 1
C C6 -0.32825(17) 0.52679(13) -0.20136(9) 0.0493(4) Uani d . 1 1
C C7 -0.24411(18) 0.61846(14) -0.15949(10) 0.0538(5) Uani d . 1 1
C C4 -0.49435(19) 0.37465(14) -0.20066(10) 0.0562(5) Uani d . 1 1
H H4 -0.5502 0.3335 -0.1750 0.067 Uiso calc R 1 1
C C10 -0.1715(2) 0.75270(13) -0.04774(11) 0.0590(5) Uani d . 1 1
N N2 -0.24693(19) 0.96878(12) 0.03526(10) 0.0697(5) Uani d . 1 1
O O4 -0.42244(19) 0.83028(12) 0.12114(9) 0.0954(5) Uani d . 1 1
C C11 -0.19975(19) 0.81221(13) 0.02461(10) 0.0582(5) Uani d . 1 1
H H11 -0.2278 0.7670 0.0587 0.070 Uiso calc R 1 1
C C14 -0.3108(2) 0.86168(13) 0.00994(11) 0.0610(5) Uani d . 1 1
C C1 -0.3245(2) 0.49299(16) -0.27839(10) 0.0614(5) Uani d . 1 1
H H1C -0.2665 0.5320 -0.3045 0.074 Uiso calc R 1 1
C C17 -0.5047(2) 0.77782(14) -0.07059(13) 0.0663(6) Uani d . 1 1
C C12 -0.0837(2) 0.90038(14) 0.06385(11) 0.0654(5) Uani d . 1 1
H H12 -0.0290 0.9230 0.0256 0.078 Uiso calc R 1 1
C C26 0.0001(2) 0.87571(14) 0.12084(11) 0.0619(5) Uani d . 1 1
C C3 -0.4885(2) 0.34408(16) -0.27551(11) 0.0635(5) Uani d . 1 1
H H3 -0.5415 0.2821 -0.3006 0.076 Uiso calc R 1 1
C C16 -0.5415(2) 0.76553(14) -0.00030(13) 0.0705(6) Uani d . 1 1
C C15 -0.4288(2) 0.81839(15) 0.05396(13) 0.0706(6) Uani d . 1 1
C C2 -0.4049(2) 0.40392(17) -0.31465(11) 0.0664(5) Uani d . 1 1
H H2 -0.4041 0.3829 -0.3658 0.080 Uiso calc R 1 1
C C29 0.1581(2) 0.83325(16) 0.22557(14) 0.0750(6) Uani d . 1 1
C C18 -0.3755(2) 0.83578(14) -0.06875(11) 0.0621(5) Uani d . 1 1
C C13 -0.1477(2) 0.98141(15) 0.09448(12) 0.0738(6) Uani d . 1 1
H H13C -0.1853 0.9710 0.1405 0.089 Uiso calc R 1 1
H H13D -0.0865 1.0475 0.1032 0.089 Uiso calc R 1 1
C C27 -0.0457(2) 0.85014(16) 0.18572(12) 0.0702(6) Uani d . 1 1
H H27 -0.1316 0.8463 0.1942 0.084 Uiso calc R 1 1
C C28 0.0328(2) 0.83013(17) 0.23821(14) 0.0768(6) Uani d . 1 1
H H28 0.0005 0.8146 0.2820 0.092 Uiso calc R 1 1
C C19 -0.3316(2) 0.85706(17) -0.13402(13) 0.0747(6) Uani d . 1 1
H H19 -0.2481 0.8976 -0.1347 0.090 Uiso calc R 1 1
C C22 -0.5882(2) 0.73713(17) -0.13616(15) 0.0816(7) Uani d . 1 1
C C30 0.2068(2) 0.85833(18) 0.16231(16) 0.0833(7) Uani d . 1 1
H H30 0.2926 0.8613 0.1542 0.100 Uiso calc R 1 1
C C20 -0.4139(3) 0.8171(2) -0.20033(14) 0.0934(8) Uani d . 1 1
H H20 -0.3828 0.8313 -0.2447 0.112 Uiso calc R 1 1
C C31 0.1282(2) 0.87937(17) 0.11031(14) 0.0782(7) Uani d . 1 1
H H31 0.1620 0.8964 0.0672 0.094 Uiso calc R 1 1
C C25 -0.6667(3) 0.70967(18) 0.00608(18) 0.0930(9) Uani d . 1 1
H H25 -0.6943 0.7000 0.0522 0.112 Uiso calc R 1 1
C C24 -0.7497(3) 0.6685(2) -0.0592(2) 0.1082(10) Uani d . 1 1
H H24 -0.8336 0.6309 -0.0557 0.130 Uiso calc R 1 1
C C23 -0.7139(3) 0.6808(2) -0.1272(2) 0.1065(9) Uani d . 1 1
H H23 -0.7733 0.6516 -0.1687 0.128 Uiso calc R 1 1
C C21 -0.5373(3) 0.7586(2) -0.20198(16) 0.0985(8) Uani d . 1 1
H H21 -0.5881 0.7327 -0.2471 0.118 Uiso calc R 1 1

loop_
_atom_site_aniso_label
_atom_site_aniso_U_11
_atom_site_aniso_U_22
_atom_site_aniso_U_33
_atom_site_aniso_U_12
_atom_site_aniso_U_13
_atom_site_aniso_U_23
C32A 0.0926(18) 0.0802(17) 0.0974(18) 0.0097(14) 0.0261(15) 0.0334(14)
C32 0.118(2) 0.0471(13) 0.110(2) 0.0209(13) 0.0116(16) 0.0110(13)
Cl1 0.1231(5) 0.0841(4) 0.0700(4) 0.0476(4) 0.0330(3) 0.0220(3)
O2A 0.0723(9) 0.0502(8) 0.0663(9) 0.0224(7) -0.0062(7) 0.0126(6)
N1A 0.0671(10) 0.0449(9) 0.0631(10) 0.0162(8) -0.0005(8) 0.0136(8)
C26A 0.0662(12) 0.0434(10) 0.0591(12) 0.0203(9) 0.0036(9) 0.0066(8)
C9A 0.0557(11) 0.0468(11) 0.0559(11) 0.0126(9) 0.0083(9) 0.0178(9)
C5A 0.0642(13) 0.0516(11) 0.0614(12) 0.0058(10) 0.0009(10) 0.0173(9)
C8A 0.0556(11) 0.0514(11) 0.0631(12) 0.0188(9) 0.0062(9) 0.0137(9)
O1A 0.0820(11) 0.0842(12) 0.1344(15) 0.0466(10) -0.0283(10) -0.0082(11)
C12A 0.0648(12) 0.0447(10) 0.0625(12) 0.0194(9) 0.0018(9) 0.0110(9)
C17A 0.0762(14) 0.0562(12) 0.0611(13) 0.0121(11) 0.0249(11) 0.0190(10)
C11A 0.0623(12) 0.0446(10) 0.0544(11) 0.0200(9) 0.0053(9) 0.0137(8)
N2A 0.0746(11) 0.0531(10) 0.0670(11) 0.0132(8) 0.0123(9) 0.0195(8)
O3A 0.0756(10) 0.0684(10) 0.0934(11) 0.0391(8) -0.0030(8) 0.0004(8)
C1OA 0.0643(12) 0.0550(12) 0.0570(11) 0.0251(10) 0.0070(9) 0.0140(9)
C18A 0.0742(13) 0.0562(12) 0.0562(12) 0.0173(10) 0.0133(10) 0.0191(9)
C29A 0.0816(15) 0.0504(11) 0.0605(12) 0.0258(10) 0.0139(11) 0.0070(9)
C30A 0.0763(14) 0.0692(14) 0.0605(13) 0.0348(11) 0.0078(10) 0.0145(10)
C16A 0.0732(14) 0.0579(12) 0.0780(15) 0.0217(11) 0.0308(12) 0.0198(11)
C6A 0.0605(13) 0.0599(13) 0.0774(14) 0.0123(10) -0.0063(11) 0.0154(11)
O4A 0.0816(11) 0.0924(12) 0.0990(12) 0.0401(9) -0.0063(10) 0.0212(10)
C7A 0.0581(12) 0.0618(13) 0.0844(15) 0.0225(10) 0.0011(11) 0.0130(11)
C14A 0.0650(12) 0.0486(11) 0.0599(12) 0.0196(9) 0.0066(9) 0.0144(9)
C31A 0.0691(13) 0.0711(14) 0.0627(13) 0.0348(11) 0.0124(10) 0.0151(10)
C28A 0.0766(15) 0.0765(15) 0.0785(15) 0.0367(12) 0.0235(12) 0.0151(12)
C13A 0.0742(14) 0.0529(12) 0.0706(14) 0.0131(10) 0.0029(11) 0.0152(10)
C21A 0.109(2) 0.0867(19) 0.0549(14) -0.0004(16) 0.0100(13) 0.0230(13)
C22A 0.0988(18) 0.0615(14) 0.0623(14) 0.0055(13) 0.0302(13) 0.0133(11)
C4A 0.0942(17) 0.0582(13) 0.0764(15) 0.0141(12) -0.0101(13) 0.0100(11)
C19A 0.0951(17) 0.0732(15) 0.0628(14) 0.0263(13) 0.0058(12) 0.0263(11)
C15A 0.0617(13) 0.0621(13) 0.0771(15) 0.0200(10) 0.0135(11) 0.0223(11)
C27A 0.0682(14) 0.0758(15) 0.0742(15) 0.0342(12) 0.0066(11) 0.0143(11)
C1A 0.0781(16) 0.0748(17) 0.116(2) 0.0172(13) -0.0285(15) 0.0131(15)
C20A 0.1026(19) 0.0931(19) 0.0667(16) 0.0186(16) -0.0004(13) 0.0323(14)
C3A 0.115(2) 0.0696(16) 0.0849(18) 0.0073(15) -0.0279(16) 0.0075(13)
C23A 0.140(3) 0.0757(18) 0.0818(19) 0.0149(18) 0.0422(18) 0.0064(15)
C25A 0.0987(19) 0.0784(17) 0.111(2) 0.0388(15) 0.0459(16) 0.0272(16)
C24A 0.144(3) 0.0759(19) 0.108(2) 0.0412(19) 0.059(2) 0.0086(17)
C2A 0.103(2) 0.0806(19) 0.110(2) 0.0097(16) -0.0458(17) 0.0129(16)
Cl2 0.0988(5) 0.0935(5) 0.1547(7) 0.0314(4) -0.0086(5) 0.0419(5)
N1 0.0632(9) 0.0367(8) 0.0464(8) 0.0014(7) 0.0169(7) 0.0107(6)
O2 0.0763(9) 0.0396(7) 0.0488(7) 0.0001(6) 0.0227(6) 0.0079(5)
O3 0.0855(10) 0.0558(9) 0.0830(10) -0.0116(8) 0.0347(8) 0.0110(7)
C5 0.0508(10) 0.0422(9) 0.0467(10) 0.0144(8) 0.0083(8) 0.0110(8)
C9 0.0592(11) 0.0365(9) 0.0474(10) 0.0079(8) 0.0133(8) 0.0122(8)
C8 0.0608(11) 0.0374(9) 0.0518(10) 0.0059(8) 0.0170(9) 0.0140(8)
O1 0.0915(11) 0.0686(9) 0.0683(9) -0.0065(8) 0.0397(8) 0.0169(7)
C6 0.0544(11) 0.0495(10) 0.0461(10) 0.0147(9) 0.0113(8) 0.0133(8)
C7 0.0615(11) 0.0479(10) 0.0543(11) 0.0108(9) 0.0209(9) 0.0197(9)
C4 0.0612(12) 0.0478(11) 0.0564(12) 0.0114(9) 0.0093(9) 0.0083(9)
C10 0.0698(13) 0.0412(10) 0.0617(12) 0.0023(9) 0.0176(10) 0.0171(9)
N2 0.0933(13) 0.0366(9) 0.0729(11) 0.0065(9) 0.0077(10) 0.0124(8)
O4 0.1378(15) 0.0746(11) 0.0686(11) 0.0164(10) 0.0414(10) 0.0156(8)
C11 0.0752(13) 0.0360(9) 0.0570(11) 0.0003(9) 0.0151(10) 0.0139(8)
C14 0.0794(14) 0.0360(10) 0.0614(12) 0.0031(9) 0.0177(10) 0.0122(8)
C1 0.0664(13) 0.0703(14) 0.0494(11) 0.0179(11) 0.0143(9) 0.0174(10)
C17 0.0747(14) 0.0409(10) 0.0804(15) 0.0121(10) 0.0217(12) 0.0093(10)
C12 0.0824(14) 0.0388(10) 0.0637(12) -0.0037(10) 0.0146(11) 0.0117(9)
C26 0.0716(14) 0.0370(10) 0.0655(13) -0.0014(9) 0.0144(10) 0.0051(9)
C3 0.0696(13) 0.0581(12) 0.0567(12) 0.0169(10) 0.0027(10) -0.0004(10)
C16 0.0788(15) 0.0378(10) 0.0905(16) 0.0100(10) 0.0313(13) 0.0078(10)
C15 0.1028(17) 0.0433(11) 0.0695(14) 0.0213(11) 0.0354(13) 0.0149(10)
C2 0.0727(14) 0.0775(15) 0.0465(11) 0.0233(12) 0.0063(10) 0.0039(10)
C29 0.0734(15) 0.0498(12) 0.0979(18) 0.0138(11) 0.0048(13) 0.0119(12)
C18 0.0735(14) 0.0428(10) 0.0664(13) 0.0075(10) 0.0147(10) 0.0135(9)
C13 0.1017(17) 0.0371(10) 0.0706(14) 0.0009(11) 0.0072(13) 0.0083(10)
C27 0.0717(14) 0.0623(13) 0.0808(15) 0.0152(11) 0.0207(12) 0.0273(11)
C28 0.0837(16) 0.0668(14) 0.0847(16) 0.0172(12) 0.0163(13) 0.0314(12)
C19 0.0835(15) 0.0653(14) 0.0730(15) 0.0081(12) 0.0142(12) 0.0255(11)
C22 0.0813(17) 0.0539(13) 0.0967(19) 0.0099(12) 0.0047(14) -0.0015(13)
C30 0.0667(15) 0.0714(16) 0.0969(19) 0.0095(12) 0.0137(14) -0.0047(14)
C20 0.111(2) 0.096(2) 0.0705(17) 0.0189(17) 0.0093(15) 0.0260(14)
C31 0.0791(16) 0.0631(14) 0.0725(15) -0.0052(12) 0.0193(13) -0.0002(11)
C25 0.0989(19) 0.0519(13) 0.127(2) 0.0150(13) 0.0582(18) 0.0150(14)
C24 0.0811(19) 0.0586(16) 0.159(3) -0.0052(13) 0.029(2) -0.0060(18)
C23 0.0848(19) 0.0738(18) 0.137(3) 0.0020(15) 0.0116(18) -0.0076(17)
C21 0.106(2) 0.094(2) 0.0838(19) 0.0171(17) -0.0022(16) 0.0084(15)

loop_
_atom_type_symbol
_atom_type_description
_atom_type_scat_dispersion_real
_atom_type_scat_dispersion_imag
_atom_type_scat_source
C C 0.0033 0.0016 'International Tables Vol C Tables 4.2.6.8 and 6.1.1.4'
H H 0.0000 0.0000 'International Tables Vol C Tables 4.2.6.8 and 6.1.1.4'
N N 0.0061 0.0033 'International Tables Vol C Tables 4.2.6.8 and 6.1.1.4'
O O 0.0106 0.0060 'International Tables Vol C Tables 4.2.6.8 and 6.1.1.4'
Cl Cl 0.1484 0.1585 'International Tables Vol C Tables 4.2.6.8 and 6.1.1.4'

loop_
_geom_angle_atom_site_label_1
_geom_angle_atom_site_label_2
_geom_angle_atom_site_label_3
_geom_angle
N2A C32A H32A 109.5
N2A C32A H32B 109.5
H32A C32A H32B 109.5
N2A C32A H32C 109.5
H32A C32A H32C 109.5
H32B C32A H32C 109.5
N2 C32 H32D 109.5
N2 C32 H32E 109.5
H32D C32 H32E 109.5
N2 C32 H32F 109.5
H32D C32 H32F 109.5
H32E C32 H32F 109.5
C9A N1A C5A 125.23(16)
C9A N1A H1A 117.4
C5A N1A H1A 117.4
C31A C26A C27A 117.35(19)
C31A C26A C12A 122.17(17)
C27A C26A C12A 120.46(18)
O2A C9A N1A 119.11(16)
O2A C9A C8A 124.22(18)
N1A C9A C8A 116.67(17)
N1A C5A C6A 119.46(19)
N1A C5A C4A 120.48(19)
C6A C5A C4A 120.1(2)
C7A C8A C9A 118.57(18)
C7A C8A C1OA 118.10(17)
C9A C8A C1OA 122.87(17)
C7A O1A H1' 109.5
C26A C12A C13A 117.09(17)
C26A C12A C11A 113.32(15)
C13A C12A C11A 103.07(15)
C26A C12A H12A 107.6
C13A C12A H12A 107.6
C11A C12A H12A 107.6
C18A C17A C22A 123.3(2)
C18A C17A C16A 113.06(19)
C22A C17A C16A 123.6(2)
C1OA C11A C12A 113.86(15)
C1OA C11A C14A 111.75(15)
C12A C11A C14A 105.22(15)
C1OA C11A H11A 108.6
C12A C11A H11A 108.6
C14A C11A H11A 108.6
C13A N2A C32A 114.45(18)
C13A N2A C14A 107.68(15)
C32A N2A C14A 114.88(17)
O3A C1OA C8A 119.25(18)
O3A C1OA C11A 118.60(18)
C8A C1OA C11A 121.74(16)
C19A C18A C17A 118.7(2)
C19A C18A C14A 131.97(19)
C17A C18A C14A 109.37(18)
C30A C29A C28A 120.9(2)
C30A C29A Cl1 118.98(17)
C28A C29A Cl1 120.12(16)
C29A C30A C31A 119.4(2)
C29A C30A H30A 120.3
C31A C30A H30A 120.3
C25A C16A C17A 119.9(2)
C25A C16A C15A 132.5(2)
C17A C16A C15A 107.48(18)
C5A C6A C1A 119.2(2)
C5A C6A C7A 117.73(18)
C1A C6A C7A 123.0(2)
O1A C7A C8A 121.9(2)
O1A C7A C6A 116.07(19)
C8A C7A C6A 121.84(18)
N2A C14A C18A 111.66(15)
N2A C14A C15A 114.73(17)
C18A C14A C15A 102.04(16)
N2A C14A C11A 102.73(14)
C18A C14A C11A 117.97(16)
C15A C14A C11A 108.19(14)
C30A C31A C26A 121.32(19)
C30A C31A H31A 119.3
C26A C31A H31A 119.3
C29A C28A C27A 119.4(2)
C29A C28A H28A 120.3
C27A C28A H28A 120.3
N2A C13A C12A 102.47(16)
N2A C13A H13A 111.3
C12A C13A H13A 111.3
N2A C13A H13B 111.3
C12A C13A H13B 111.3
H13A C13A H13B 109.2
C20A C21A C22A 120.5(2)
C20A C21A H21A 119.8
C22A C21A H21A 119.8
C17A C22A C23A 114.9(3)
C17A C22A C21A 116.2(2)
C23A C22A C21A 128.9(3)
C3A C4A C5A 119.3(2)
C3A C4A H4A 120.3
C5A C4A H4A 120.3
C18A C19A C20A 118.7(2)
C18A C19A H19A 120.7
C20A C19A H19A 120.7
O4A C15A C16A 127.9(2)
O4A C15A C14A 124.3(2)
C16A C15A C14A 107.87(18)
C28A C27A C26A 121.6(2)
C28A C27A H27A 119.2
C26A C27A H27A 119.2
C2A C1A C6A 120.2(2)
C2A C1A H1A2 119.9
C6A C1A H1A2 119.9
C21A C20A C19A 122.6(2)
C21A C20A H20A 118.7
C19A C20A H20A 118.7
C4A C3A C2A 120.9(2)
C4A C3A H3A 119.5
C2A C3A H3A 119.5
C24A C23A C22A 121.5(3)
C24A C23A H23A 119.2
C22A C23A H23A 119.2
C16A C25A C24A 117.3(3)
C16A C25A H25A 121.4
C24A C25A H25A 121.4
C23A C24A C25A 122.8(3)
C23A C24A H24A 118.6
C25A C24A H24A 118.6
C1A C2A C3A 120.3(2)
C1A C2A H2A 119.8
C3A C2A H2A 119.8
C9 N1 C5 125.77(14)
C9 N1 H1 117.1
C5 N1 H1 117.1
N1 C5 C6 119.05(16)
N1 C5 C4 121.15(15)
C6 C5 C4 119.81(16)
O2 C9 N1 118.77(15)
O2 C9 C8 124.93(16)
N1 C9 C8 116.28(15)
C7 C8 C9 118.54(16)
C7 C8 C10 118.20(15)
C9 C8 C10 123.25(16)
C7 O1 H1B 109.5
C5 C6 C1 119.16(17)
C5 C6 C7 117.66(16)
C1 C6 C7 123.16(16)
O1 C7 C8 122.43(17)
O1 C7 C6 115.39(16)
C8 C7 C6 122.18(15)
C3 C4 C5 119.52(18)
C3 C4 H4 120.2
C5 C4 H4 120.2
O3 C10 C8 119.10(17)
O3 C10 C11 118.16(16)
C8 C10 C11 122.50(16)
C13 N2 C32 115.03(18)
C13 N2 C14 108.30(16)
C32 N2 C14 116.67(19)
C10 C11 C12 114.20(16)
C10 C11 C14 110.36(16)
C12 C11 C14 105.11(15)
C10 C11 H11 109.0
C12 C11 H11 109.0
C14 C11 H11 109.0
N2 C14 C18 112.58(16)
N2 C14 C11 102.88(16)
C18 C14 C11 117.16(16)
N2 C14 C15 115.27(16)
C18 C14 C15 101.09(17)
C11 C14 C15 108.35(15)
C2 C1 C6 120.30(18)
C2 C1 H1C 119.8
C6 C1 H1C 119.8
C16 C17 C22 123.4(2)
C16 C17 C18 113.0(2)
C22 C17 C18 123.7(2)
C26 C12 C13 114.77(17)
C26 C12 C11 114.95(15)
C13 C12 C11 102.89(18)
C26 C12 H12 107.9
C13 C12 H12 107.9
C11 C12 H12 107.9
C27 C26 C31 117.1(2)
C27 C26 C12 122.20(19)
C31 C26 C12 120.7(2)
C4 C3 C2 121.1(2)
C4 C3 H3 119.4
C2 C3 H3 119.4
C25 C16 C17 119.1(2)
C25 C16 C15 133.4(2)
C17 C16 C15 107.54(18)
O4 C15 C16 128.3(2)
O4 C15 C14 123.4(2)
C16 C15 C14 108.26(18)
C1 C2 C3 120.00(19)
C1 C2 H2 120.0
C3 C2 H2 120.0
C28 C29 C30 120.4(2)
C28 C29 Cl2 119.6(2)
C30 C29 Cl2 120.1(2)
C19 C18 C17 117.8(2)
C19 C18 C14 132.4(2)
C17 C18 C14 109.82(17)
N2 C13 C12 102.28(17)
N2 C13 H13C 111.3
C12 C13 H13C 111.3
N2 C13 H13D 111.3
C12 C13 H13D 111.3
H13C C13 H13D 109.2
C26 C27 C28 121.6(2)
C26 C27 H27 119.2
C28 C27 H27 119.2
C29 C28 C27 119.7(2)
C29 C28 H28 120.2
C27 C28 H28 120.2
C18 C19 C20 119.3(2)
C18 C19 H19 120.3
C20 C19 H19 120.3
C21 C22 C17 116.3(2)
C21 C22 C23 128.1(3)
C17 C22 C23 115.6(3)
C29 C30 C31 119.7(2)
C29 C30 H30 120.2
C31 C30 H30 120.2
C21 C20 C19 122.5(2)
C21 C20 H20 118.8
C19 C20 H20 118.8
C30 C31 C26 121.5(2)
C30 C31 H31 119.3
C26 C31 H31 119.3
C24 C25 C16 117.6(3)
C24 C25 H25 121.2
C16 C25 H25 121.2
C23 C24 C25 123.2(3)
C23 C24 H24 118.4
C25 C24 H24 118.4
C24 C23 C22 121.1(3)
C24 C23 H23 119.5
C22 C23 H23 119.5
C20 C21 C22 120.4(3)
C20 C21 H21 119.8
C22 C21 H21 119.8

loop_
_geom_bond_atom_site_label_1
_geom_bond_atom_site_label_2
_geom_bond_distance
C32A N2A 1.455(3)
C32A H32A 0.9600
C32A H32B 0.9600
C32A H32C 0.9600
C32 N2 1.451(3)
C32 H32D 0.9600
C32 H32E 0.9600
C32 H32F 0.9600
Cl1 C29A 1.737(2)
O2A C9A 1.242(2)
N1A C9A 1.363(2)
N1A C5A 1.372(2)
N1A H1A 0.8600
C26A C31A 1.381(3)
C26A C27A 1.385(3)
C26A C12A 1.506(3)
C9A C8A 1.454(3)
C5A C6A 1.391(3)
C5A C4A 1.397(3)
C8A C7A 1.391(3)
C8A C1OA 1.464(3)
O1A C7A 1.325(2)
O1A H1' 0.8200
C12A C13A 1.516(3)
C12A C11A 1.553(3)
C12A H12A 0.9800
C17A C18A 1.403(3)
C17A C22A 1.404(3)
C17A C16A 1.400(3)
C11A C1OA 1.509(3)
C11A C14A 1.576(3)
C11A H11A 0.9800
N2A C13A 1.453(3)
N2A C14A 1.467(2)
O3A C1OA 1.243(2)
C18A C19A 1.366(3)
C18A C14A 1.513(3)
C29A C30A 1.366(3)
C29A C28A 1.358(3)
C30A C31A 1.381(3)
C30A H30A 0.9300
C16A C25A 1.378(3)
C16A C15A 1.474(3)
C6A C1A 1.402(3)
C6A C7A 1.431(3)
O4A C15A 1.205(2)
C14A C15A 1.567(3)
C31A H31A 0.9300
C28A C27A 1.377(3)
C28A H28A 0.9300
C13A H13A 0.9700
C13A H13B 0.9700
C21A C20A 1.356(4)
C21A C22A 1.407(4)
C21A H21A 0.9300
C22A C23A 1.412(4)
C4A C3A 1.372(3)
C4A H4A 0.9300
C19A C20A 1.410(3)
C19A H19A 0.9300
C27A H27A 0.9300
C1A C2A 1.364(4)
C1A H1A2 0.9300
C20A H20A 0.9300
C3A C2A 1.380(4)
C3A H3A 0.9300
C23A C24A 1.366(4)
C23A H23A 0.9300
C25A C24A 1.404(4)
C25A H25A 0.9300
C24A H24A 0.9300
C2A H2A 0.9300
Cl2 C29 1.738(3)
N1 C9 1.359(2)
N1 C5 1.379(2)
N1 H1 0.8600
O2 C9 1.2431(19)
O3 C10 1.244(2)
C5 C6 1.392(2)
C5 C4 1.393(2)
C9 C8 1.456(2)
C8 C7 1.395(2)
C8 C10 1.463(3)
O1 C7 1.319(2)
O1 H1B 0.8200
C6 C1 1.409(3)
C6 C7 1.426(3)
C4 C3 1.368(3)
C4 H4 0.9300
C10 C11 1.515(3)
N2 C13 1.448(3)
N2 C14 1.462(2)
O4 C15 1.210(3)
C11 C12 1.547(3)
C11 C14 1.576(3)
C11 H11 0.9800
C14 C18 1.516(3)
C14 C15 1.578(3)
C1 C2 1.355(3)
C1 H1C 0.9300
C17 C16 1.394(3)
C17 C22 1.403(3)
C17 C18 1.408(3)
C12 C26 1.509(3)
C12 C13 1.516(3)
C12 H12 0.9800
C26 C27 1.382(3)
C26 C31 1.385(3)
C3 C2 1.386(3)
C3 H3 0.9300
C16 C25 1.390(3)
C16 C15 1.472(3)
C2 H2 0.9300
C29 C28 1.365(3)
C29 C30 1.363(3)
C18 C19 1.363(3)
C13 H13C 0.9700
C13 H13D 0.9700
C27 C28 1.379(3)
C27 H27 0.9300
C28 H28 0.9300
C19 C20 1.407(3)
C19 H19 0.9300
C22 C21 1.399(4)
C22 C23 1.409(4)
C30 C31 1.381(3)
C30 H30 0.9300
C20 C21 1.360(4)
C20 H20 0.9300
C31 H31 0.9300
C25 C24 1.397(4)
C25 H25 0.9300
C24 C23 1.350(4)
C24 H24 0.9300
C23 H23 0.9300
C21 H21 0.9300

loop_
_geom_hbond_atom_site_label_D
_geom_hbond_atom_site_label_H
_geom_hbond_atom_site_label_A
_geom_hbond_site_symmetry_A
_geom_hbond_distance_DH
_geom_hbond_distance_HA
_geom_hbond_distance_DA
_geom_hbond_angle_DHA
_geom_hbond_publ_flag
N1 H1 O2 2_465 0.86 2.03 2.879(2) 171 yes
O1 H1B O3 1_555 0.82 1.74 2.468(2) 147 yes
N1A H1A O2A 2_776 0.86 2.01 2.865(2) 174 yes
O1A H1' O3A 1_555 0.82 1.75 2.477(2) 148 yes
C3A H3A O4 2_676 0.93 2.45 3.245(3) 143 yes
C13 H13D O3 2_575 0.97 2.60 3.530(3) 161 no
C30A H30A O2 1_655 0.93 2.54 3.413(2) 157 yes

loop_
_geom_torsion_atom_site_label_1
_geom_torsion_atom_site_label_2
_geom_torsion_atom_site_label_3
_geom_torsion_atom_site_label_4
_geom_torsion
C5A N1A C9A O2A 178.65(17)
C5A N1A C9A C8A -1.5(3)
C9A N1A C5A C6A 5.3(3)
C9A N1A C5A C4A -173.83(19)
O2A C9A C8A C7A 174.88(18)
N1A C9A C8A C7A -5.0(3)
O2A C9A C8A C1OA -13.1(3)
N1A C9A C8A C1OA 167.00(17)
C31A C26A C12A C13A 39.2(3)
C27A C26A C12A C13A -142.7(2)
C31A C26A C12A C11A -80.6(2)
C27A C26A C12A C11A 97.5(2)
C26A C12A C11A C1OA -91.64(19)
C13A C12A C11A C1OA 140.83(16)
C26A C12A C11A C14A 145.66(16)
C13A C12A C11A C14A 18.14(18)
C7A C8A C1OA O3A -18.4(3)
C9A C8A C1OA O3A 169.59(18)
C7A C8A C1OA C11A 154.14(18)
C9A C8A C1OA C11A -17.9(3)
C12A C11A C1OA O3A -14.0(2)
C14A C11A C1OA O3A 105.0(2)
C12A C11A C1OA C8A 173.43(16)
C14A C11A C1OA C8A -67.5(2)
C22A C17A C18A C19A 3.7(3)
C16A C17A C18A C19A -176.78(18)
C22A C17A C18A C14A -175.55(18)
C16A C17A C18A C14A 4.0(2)
C28A C29A C30A C31A 1.4(3)
Cl1 C29A C30A C31A -177.19(17)
C18A C17A C16A C25A -179.23(19)
C22A C17A C16A C25A 0.3(3)
C18A C17A C16A C15A -1.8(2)
C22A C17A C16A C15A 177.77(19)
N1A C5A C6A C1A -178.5(2)
C4A C5A C6A C1A 0.6(3)
N1A C5A C6A C7A -2.5(3)
C4A C5A C6A C7A 176.7(2)
C9A C8A C7A O1A -176.95(19)
C1OA C8A C7A O1A 10.7(3)
C9A C8A C7A C6A 7.8(3)
C1OA C8A C7A C6A -164.64(19)
C5A C6A C7A O1A -179.6(2)
C1A C6A C7A O1A -3.6(3)
C5A C6A C7A C8A -4.0(3)
C1A C6A C7A C8A 171.9(2)
C13A N2A C14A C18A -159.82(16)
C32A N2A C14A C18A 71.4(2)
C13A N2A C14A C15A 84.7(2)
C32A N2A C14A C15A -44.1(2)
C13A N2A C14A C11A -32.44(19)
C32A N2A C14A C11A -161.25(17)
C19A C18A C14A N2A 53.7(3)
C17A C18A C14A N2A -127.23(17)
C19A C18A C14A C15A 176.7(2)
C17A C18A C14A C15A -4.2(2)
C19A C18A C14A C11A -65.0(3)
C17A C18A C14A C11A 114.12(18)
C1OA C11A C14A N2A -116.54(16)
C12A C11A C14A N2A 7.50(18)
C1OA C11A C14A C18A 6.7(2)
C12A C11A C14A C18A 130.75(17)
C1OA C11A C14A C15A 121.74(17)
C12A C11A C14A C15A -114.22(17)
C29A C30A C31A C26A -0.8(3)
C27A C26A C31A C30A -0.7(3)
C12A C26A C31A C30A 177.51(19)
C30A C29A C28A C27A -0.5(3)
Cl1 C29A C28A C27A 178.10(18)
C32A N2A C13A C12A 174.14(17)
C14A N2A C13A C12A 45.08(19)
C26A C12A C13A N2A -162.62(15)
C11A C12A C13A N2A -37.51(18)
C18A C17A C22A C23A 178.5(2)
C16A C17A C22A C23A -1.0(3)
C18A C17A C22A C21A -1.5(3)
C16A C17A C22A C21A 179.03(19)
C20A C21A C22A C17A -1.4(3)
C20A C21A C22A C23A 178.6(2)
N1A C5A C4A C3A 177.7(2)
C6A C5A C4A C3A -1.4(3)
C17A C18A C19A C20A -2.9(3)
C14A C18A C19A C20A 176.1(2)
C25A C16A C15A O4A -3.7(4)
C17A C16A C15A O4A 179.3(2)
C25A C16A C15A C14A 175.9(2)
C17A C16A C15A C14A -1.1(2)
N2A C14A C15A O4A -56.3(3)
C18A C14A C15A O4A -177.2(2)
C11A C14A C15A O4A 57.7(3)
N2A C14A C15A C16A 124.08(18)
C18A C14A C15A C16A 3.2(2)
C11A C14A C15A C16A -121.92(17)
C29A C28A C27A C26A -1.1(3)
C31A C26A C27A C28A 1.6(3)
C12A C26A C27A C28A -176.6(2)
C5A C6A C1A C2A 0.8(4)
C7A C6A C1A C2A -175.1(3)
C22A C21A C20A C19A 2.1(4)
C18A C19A C20A C21A 0.1(4)
C5A C4A C3A C2A 0.9(4)
C17A C22A C23A C24A 0.6(4)
C21A C22A C23A C24A -179.4(3)
C17A C16A C25A C24A 0.7(3)
C15A C16A C25A C24A -176.0(2)
C22A C23A C24A C25A 0.4(4)
C16A C25A C24A C23A -1.1(4)
C6A C1A C2A C3A -1.4(5)
C4A C3A C2A C1A 0.5(5)
C9 N1 C5 C6 2.8(3)
C9 N1 C5 C4 -177.24(17)
C5 N1 C9 O2 174.73(16)
C5 N1 C9 C8 -6.5(3)
O2 C9 C8 C7 -178.09(17)
N1 C9 C8 C7 3.3(3)
O2 C9 C8 C10 1.3(3)
N1 C9 C8 C10 -177.30(17)
N1 C5 C6 C1 -177.17(16)
C4 C5 C6 C1 2.9(3)
N1 C5 C6 C7 4.1(2)
C4 C5 C6 C7 -175.84(16)
C9 C8 C7 O1 -177.44(17)
C10 C8 C7 O1 3.1(3)
C9 C8 C7 C6 3.3(3)
C10 C8 C7 C6 -176.12(17)
C5 C6 C7 O1 173.65(16)
C1 C6 C7 O1 -5.0(3)
C5 C6 C7 C8 -7.1(3)
C1 C6 C7 C8 174.24(18)
N1 C5 C4 C3 177.04(17)
C6 C5 C4 C3 -3.0(3)
C7 C8 C10 O3 -11.8(3)
C9 C8 C10 O3 168.74(18)
C7 C8 C10 C11 162.55(18)
C9 C8 C10 C11 -16.9(3)
O3 C10 C11 C12 -19.2(3)
C8 C10 C11 C12 166.32(17)
O3 C10 C11 C14 98.9(2)
C8 C10 C11 C14 -75.5(2)
C13 N2 C14 C18 -157.09(18)
C32 N2 C14 C18 71.2(2)
C13 N2 C14 C11 -30.1(2)
C32 N2 C14 C11 -161.73(18)
C13 N2 C14 C15 87.7(2)
C32 N2 C14 C15 -44.0(3)
C10 C11 C14 N2 -119.19(16)
C12 C11 C14 N2 4.39(18)
C10 C11 C14 C18 4.9(2)
C12 C11 C14 C18 128.44(16)
C10 C11 C14 C15 118.31(17)
C12 C11 C14 C15 -118.11(17)
C5 C6 C1 C2 -0.3(3)
C7 C6 C1 C2 178.35(19)
C10 C11 C12 C26 -92.7(2)
C14 C11 C12 C26 146.23(17)
C10 C11 C12 C13 141.83(17)
C14 C11 C12 C13 20.75(19)
C13 C12 C26 C27 53.7(2)
C11 C12 C26 C27 -65.4(2)
C13 C12 C26 C31 -125.4(2)
C11 C12 C26 C31 115.6(2)
C5 C4 C3 C2 0.6(3)
C22 C17 C16 C25 0.5(3)
C18 C17 C16 C25 -179.89(19)
C22 C17 C16 C15 179.9(2)
C18 C17 C16 C15 -0.5(2)
C25 C16 C15 O4 -5.0(4)
C17 C16 C15 O4 175.7(2)
C25 C16 C15 C14 176.1(2)
C17 C16 C15 C14 -3.2(2)
N2 C14 C15 O4 -52.1(3)
C18 C14 C15 O4 -173.7(2)
C11 C14 C15 O4 62.6(2)
N2 C14 C15 C16 126.98(19)
C18 C14 C15 C16 5.3(2)
C11 C14 C15 C16 -118.42(18)
C6 C1 C2 C3 -2.1(3)
C4 C3 C2 C1 2.0(3)
C16 C17 C18 C19 -176.49(19)
C22 C17 C18 C19 3.1(3)
C16 C17 C18 C14 4.2(2)
C22 C17 C18 C14 -176.22(19)
N2 C14 C18 C19 51.6(3)
C11 C14 C18 C19 -67.3(3)
C15 C14 C18 C19 175.2(2)
N2 C14 C18 C17 -129.17(18)
C11 C14 C18 C17 111.84(19)
C15 C14 C18 C17 -5.6(2)
C32 N2 C13 C12 176.79(17)
C14 N2 C13 C12 44.2(2)
C26 C12 C13 N2 -164.24(16)
C11 C12 C13 N2 -38.63(18)
C31 C26 C27 C28 0.7(3)
C12 C26 C27 C28 -178.40(19)
C30 C29 C28 C27 1.6(3)
Cl2 C29 C28 C27 -178.59(17)
C26 C27 C28 C29 -1.5(3)
C17 C18 C19 C20 -2.8(3)
C14 C18 C19 C20 176.3(2)
C16 C17 C22 C21 178.3(2)
C18 C17 C22 C21 -1.2(3)
C16 C17 C22 C23 -0.7(3)
C18 C17 C22 C23 179.7(2)
C28 C29 C30 C31 -0.9(3)
Cl2 C29 C30 C31 179.30(17)
C18 C19 C20 C21 0.9(4)
C29 C30 C31 C26 0.1(3)
C27 C26 C31 C30 0.0(3)
C12 C26 C31 C30 179.13(19)
C17 C16 C25 C24 -0.1(3)
C15 C16 C25 C24 -179.3(2)
C16 C25 C24 C23 -0.2(4)
C25 C24 C23 C22 -0.1(5)
C21 C22 C23 C24 -178.4(3)
C17 C22 C23 C24 0.5(4)
C19 C20 C21 C22 1.1(5)
C17 C22 C21 C20 -0.9(4)
C23 C22 C21 C20 178.0(3)
